data_7130454
loop_
_publ_author_name
'Ghosh, Pritam'
'Ruan, Guilin'
'Fridman, Natalia'
'Maayan, Galia'

_publ_section_title
;
 Amide Bond Hydrolysis of Peptoids
;
_journal_name_full 'Chemical Communications'
_journal_paper_doi 10.1039/D2CC02717H
_journal_year 2022
_chemical_absolute_configuration unk
_chemical_formula_moiety 'C9 H12 N2 O, Cl'
_chemical_formula_sum 'C9 H12 Cl N2 O'
_chemical_formula_weight 199.66
_chemical_name_common 'Galia110b (Pritam)'
_space_group_crystal_system monoclinic
_space_group_IT_number 4
_space_group_name_Hall 'P 2yb'
_space_group_name_H-M_alt 'P 1 21 1'
_atom_sites_solution_hydrogens mixed
_audit_creation_method SHELXL-2014/7
_audit_update_record
;
2022-05-08 deposited with the CCDC.	2022-08-02 downloaded from the CCDC.
;
_cell_angle_alpha 90
_cell_angle_beta 90.99(3)
_cell_angle_gamma 90
_cell_formula_units_Z 4
_cell_length_a 5.624(4)
_cell_length_b 4.719(3)
_cell_length_c 37.248(3)
_cell_measurement_reflns_used 1683
_cell_measurement_temperature 100(2)
_cell_measurement_theta_max 23.994
_cell_measurement_theta_min 1.640
_cell_volume 988.4(9)
_computing_cell_refinement 'APEX2 v2010.7-0 (Bruker AXS)'
_computing_data_collection 'Bruker Instrument Service v2010.7.0.0'
_computing_data_reduction 'SAINT V7.68A (Bruker AXS, 2009)'
_computing_molecular_graphics 'Olex2 (Dolomanov et al., 2009)'
_computing_publication_material 'Olex2 (Dolomanov et al., 2009)'
_computing_structure_refinement 'SHELXL-2018/3 (Sheldrick, 2018)'
_computing_structure_solution 'SHELXT 2014/4 (Sheldrick, 2014)'
_diffrn_ambient_temperature 100(2)
_diffrn_detector_area_resol_mean 95
_diffrn_measured_fraction_theta_full 0.619
_diffrn_measured_fraction_theta_max 0.618
_diffrn_measurement_device_type 'APEX2 (Bruker AXS)'
_diffrn_measurement_method '\f and \w scans'
_diffrn_radiation_type MoK\a
_diffrn_radiation_wavelength 0.71073
_diffrn_reflns_av_R_equivalents 0.1132
_diffrn_reflns_av_unetI/netI 0.1434
_diffrn_reflns_Laue_measured_fraction_full 0.619
_diffrn_reflns_Laue_measured_fraction_max 0.618
_diffrn_reflns_limit_h_max 5
_diffrn_reflns_limit_h_min -5
_diffrn_reflns_limit_k_max 5
_diffrn_reflns_limit_k_min -5
_diffrn_reflns_limit_l_max 41
_diffrn_reflns_limit_l_min -33
_diffrn_reflns_number 2345
_diffrn_reflns_point_group_measured_fraction_full 0.539
_diffrn_reflns_point_group_measured_fraction_max 0.539
_diffrn_reflns_theta_full 23.994
_diffrn_reflns_theta_max 23.994
_diffrn_reflns_theta_min 1.640
_exptl_absorpt_coefficient_mu 0.348
_exptl_absorpt_correction_T_max 0.939
_exptl_absorpt_correction_T_min 0.930
_exptl_absorpt_correction_type multi-scan
_exptl_absorpt_process_details 'SADABS V2008/1 (Bruker AXS)'
_exptl_crystal_colour colorless
_exptl_crystal_density_diffrn 1.342
_exptl_crystal_description block
_exptl_crystal_F_000 420
_exptl_crystal_size_max 0.150
_exptl_crystal_size_mid 0.150
_exptl_crystal_size_min 0.120
_refine_diff_density_max 0.671
_refine_diff_density_min -0.859
_refine_diff_density_rms 0.121
_refine_ls_abs_structure_details
;
 Flack x determined using 241 quotients [(I+)-(I-)]/[(I+)+(I-)]
 (Parsons, Flack and Wagner, Acta Cryst. B69 (2013) 249-259).
;
_refine_ls_abs_structure_Flack 0.0(5)
_refine_ls_extinction_method none
_refine_ls_goodness_of_fit_ref 1.074
_refine_ls_hydrogen_treatment constr
_refine_ls_matrix_type full
_refine_ls_number_parameters 188
_refine_ls_number_reflns 1683
_refine_ls_number_restraints 347
_refine_ls_restrained_S_all 0.981
_refine_ls_R_factor_all 0.1992
_refine_ls_R_factor_gt 0.1379
_refine_ls_shift/su_max 0.008
_refine_ls_shift/su_mean 0.001
_refine_ls_structure_factor_coef Fsqd
_refine_ls_weighting_details 'w=1/[\s^2^(Fo^2^)+(0.1007P)^2^+17.4660P] where P=(Fo^2^+2Fc^2^)/3'
_refine_ls_weighting_scheme calc
_refine_ls_wR_factor_gt 0.3198
_refine_ls_wR_factor_ref 0.3659
_reflns_Friedel_coverage 0.000
_reflns_number_gt 1035
_reflns_number_total 1683
_reflns_threshold_expression 'I > 2\s(I)'
_cod_data_source_file d2cc02717h2.cif
_cod_data_source_block Galia110b
_cod_original_sg_symbol_H-M 'P 21'
_cod_database_code 7130454
_shelx_shelxl_version_number 2014/7
_shelx_space_group_comment
;
The symmetry employed for this shelxl refinement is uniquely defined
by the following loop, which should always be used as a source of
symmetry information in preference to the above space-group names.
They are only intended as comments.
;
_shelx_estimated_absorpt_t_min 0.950
_shelx_estimated_absorpt_t_max 0.959

loop_
_space_group_symop_operation_xyz
'x, y, z'
'-x, y+1/2, -z'

loop_
_atom_site_label
_atom_site_type_symbol
_atom_site_fract_x
_atom_site_fract_y
_atom_site_fract_z
_atom_site_U_iso_or_equiv
_atom_site_adp_type
_atom_site_occupancy
_atom_site_site_symmetry_order
_atom_site_calc_flag
_atom_site_refinement_flags_posn
_atom_site_refinement_flags_adp
_atom_site_refinement_flags_occupancy
_atom_site_disorder_assembly
_atom_site_disorder_group
Cl1 Cl 0.0438(15) -0.6611(14) -0.6593(2) 0.037(2) Uani 1 1 d . . . . .
Cl1A Cl -0.476(2) -0.3370(15) -0.8405(2) 0.059(3) Uani 1 1 d . . . . .
O1 O -0.467(4) -0.584(4) -0.7243(5) 0.034(3) Uani 1 1 d . U . . .
O1A O -0.971(6) -0.424(4) -0.7752(6) 0.059(8) Uani 1 1 d . U . . .
N1 N -0.430(6) -0.360(6) -0.6594(6) 0.043(3) Uani 1 1 d . U . . .
H1 H -0.4039 -0.5432 -0.6609 0.052 Uiso 1 1 calc R U . . .
N1A N -0.976(5) -0.649(5) -0.8415(6) 0.041(7) Uani 1 1 d . U . . .
H1A H -0.9965 -0.4647 -0.8405 0.049 Uiso 1 1 calc R U . . .
N2 N -0.454(5) -0.169(5) -0.7531(6) 0.034(3) Uani 1 1 d . U . . .
H2C H -0.4916 -0.2528 -0.7735 0.040 Uiso 1 1 calc R U . . .
H2D H -0.4298 0.0150 -0.7525 0.040 Uiso 1 1 calc R U . . .
N2A N -0.956(5) -0.848(5) -0.7460(6) 0.043(8) Uani 1 1 d . U . . .
H2AA H -0.9956 -0.7620 -0.7257 0.052 Uiso 1 1 d R U . . .
H2AB H -1.0466 -1.0031 -0.7477 0.052 Uiso 1 1 d R U . . .
C1A C -1.164(9) -0.337(12) -0.9712(14) 0.053(11) Uani 0.52(3) 1 d D U P A 1
H1AA H -1.2119 -0.2120 -0.9899 0.064 Uiso 0.52(3) 1 calc R U P A 1
C2A C -0.939(9) -0.304(12) -0.9555(13) 0.050(10) Uani 0.52(3) 1 d D U P A 1
H2A H -0.8171 -0.2157 -0.9688 0.060 Uiso 0.52(3) 1 calc R U P A 1
C3A C -0.890(9) -0.398(8) -0.9213(11) 0.043(3) Uani 0.52(3) 1 d D U P A 1
H3A H -0.7884 -0.2871 -0.9063 0.052 Uiso 0.52(3) 1 calc R U P A 1
C4 C -0.407(4) -0.372(4) -0.5919(5) 0.043(3) Uani 1 1 d G U . . .
C5 C -0.589(4) -0.549(4) -0.5810(5) 0.043(3) Uani 1 1 d G U . . .
H5 H -0.7327 -0.5605 -0.5948 0.052 Uiso 1 1 calc R U . . .
C6 C -0.562(4) -0.710(4) -0.5500(5) 0.043(3) Uani 1 1 d G U . . .
H6 H -0.6862 -0.8318 -0.5426 0.052 Uiso 1 1 calc R U . . .
C1 C -0.352(5) -0.694(5) -0.5299(5) 0.065(9) Uani 1 1 d G U . . .
H1C H -0.3328 -0.8040 -0.5087 0.077 Uiso 1 1 calc R U . . .
C2 C -0.169(4) -0.516(5) -0.5408(7) 0.062(9) Uani 1 1 d G U . . .
H2 H -0.0260 -0.5049 -0.5270 0.074 Uiso 1 1 calc R U . . .
C3 C -0.197(4) -0.355(5) -0.5718(7) 0.073(10) Uani 1 1 d G U . . .
H3 H -0.0725 -0.2337 -0.5792 0.087 Uiso 1 1 calc R U . . .
C4A C -0.979(6) -0.638(4) -0.9083(6) 0.043(3) Uani 1 1 d DG U . . .
C3B C -0.765(6) -0.675(6) -0.9258(8) 0.050(10) Uani 0.48(3) 1 d DG U P A 2
H3B H -0.6569 -0.8175 -0.9180 0.060 Uiso 0.48(3) 1 calc R U P A 2
C2B C -0.710(7) -0.503(8) -0.9548(9) 0.049(10) Uani 0.48(3) 1 d DG U P A 2
H2B H -0.5638 -0.5284 -0.9669 0.059 Uiso 0.48(3) 1 calc R U P A 2
C1B C -0.868(9) -0.295(8) -0.9663(8) 0.055(11) Uani 0.48(3) 1 d DG U P A 2
H1B H -0.8307 -0.1773 -0.9861 0.066 Uiso 0.48(3) 1 calc R U P A 2
C6B C -1.082(8) -0.258(7) -0.9487(10) 0.051(10) Uani 0.48(3) 1 d DG U P A 2
H6B H -1.1906 -0.1151 -0.9565 0.061 Uiso 0.48(3) 1 calc R U P A 2
C5B C -1.138(6) -0.429(7) -0.9197(9) 0.047(9) Uani 0.48(3) 1 d DG U P A 2
H5B H -1.2837 -0.4042 -0.9077 0.057 Uiso 0.48(3) 1 calc R U P A 2
C5A C -1.257(9) -0.680(11) -0.9279(13) 0.049(10) Uani 0.52(3) 1 d D U P A 1
H5A H -1.3712 -0.7963 -0.9165 0.059 Uiso 0.52(3) 1 calc R U P A 1
C6A C -1.318(10) -0.547(11) -0.9601(14) 0.051(11) Uani 0.52(3) 1 d D U P A 1
H6A H -1.4572 -0.5963 -0.9735 0.062 Uiso 0.52(3) 1 calc R U P A 1
C7 C -0.451(6) -0.185(6) -0.6241(7) 0.034(3) Uani 1 1 d . U . . .
H7A H -0.3337 -0.0287 -0.6241 0.040 Uiso 1 1 calc R U . . .
H7B H -0.6119 -0.1012 -0.6228 0.040 Uiso 1 1 calc R U . . .
C7A C -0.949(6) -0.825(6) -0.8745(7) 0.034(3) Uani 1 1 d . U . . .
H7AA H -1.0695 -0.9774 -0.8750 0.040 Uiso 1 1 calc R U . . .
H7AB H -0.7893 -0.9139 -0.8744 0.040 Uiso 1 1 calc R U . . .
C8 C -0.460(7) -0.167(6) -0.6893(7) 0.043(3) Uani 1 1 d . U . . .
H8A H -0.3401 -0.0139 -0.6872 0.052 Uiso 1 1 calc R U . . .
H8B H -0.6193 -0.0794 -0.6883 0.052 Uiso 1 1 calc R U . . .
C8A C -0.962(7) -0.850(6) -0.8102(7) 0.043(3) Uani 1 1 d . U . . .
H8AA H -0.8120 -0.9588 -0.8108 0.052 Uiso 1 1 calc R U . . .
H8AB H -1.0967 -0.9849 -0.8114 0.052 Uiso 1 1 calc R U . . .
C9 C -0.434(8) -0.312(6) -0.7251(8) 0.043(3) Uani 1 1 d . U . . .
C9A C -0.972(7) -0.680(6) -0.7759(8) 0.043(3) Uani 1 1 d . U . . .

loop_
_atom_site_aniso_label
_atom_site_aniso_U_11
_atom_site_aniso_U_22
_atom_site_aniso_U_33
_atom_site_aniso_U_23
_atom_site_aniso_U_13
_atom_site_aniso_U_12
Cl1 0.016(5) 0.049(4) 0.047(5) -0.011(4) 0.010(4) 0.003(4)
Cl1A 0.088(10) 0.048(4) 0.040(5) -0.004(4) 0.006(5) 0.001(5)
O1 0.033(9) 0.030(5) 0.038(5) -0.009(4) 0.017(6) 0.008(5)
O1A 0.11(3) 0.030(7) 0.036(12) 0.001(7) 0.008(15) 0.004(11)
N1 0.060(7) 0.037(3) 0.033(4) -0.004(3) 0.013(5) -0.001(5)
N1A 0.07(2) 0.023(8) 0.025(7) -0.012(7) 0.001(13) 0.001(13)
N2 0.033(9) 0.030(5) 0.038(5) -0.009(4) 0.017(6) 0.008(5)
N2A 0.08(2) 0.023(9) 0.029(9) -0.016(7) -0.008(15) -0.004(13)
C1A 0.04(2) 0.07(2) 0.05(2) 0.015(19) 0.014(16) 0.004(19)
C2A 0.04(2) 0.062(18) 0.045(16) 0.014(14) 0.008(18) 0.005(17)
C3A 0.060(7) 0.037(3) 0.033(4) -0.004(3) 0.013(5) -0.001(5)
C4 0.060(7) 0.037(3) 0.033(4) -0.004(3) 0.013(5) -0.001(5)
C5 0.060(7) 0.037(3) 0.033(4) -0.004(3) 0.013(5) -0.001(5)
C6 0.060(7) 0.037(3) 0.033(4) -0.004(3) 0.013(5) -0.001(5)
C1 0.05(2) 0.069(18) 0.071(19) -0.001(15) -0.004(15) -0.003(15)
C2 0.06(2) 0.08(2) 0.051(18) -0.007(14) 0.006(17) 0.000(15)
C3 0.07(2) 0.073(19) 0.08(2) 0.008(15) -0.017(17) -0.012(17)
C4A 0.060(7) 0.037(3) 0.033(4) -0.004(3) 0.013(5) -0.001(5)
C3B 0.06(2) 0.05(2) 0.04(2) 0.004(16) 0.015(17) 0.001(19)
C2B 0.06(2) 0.05(2) 0.04(2) 0.005(17) 0.006(17) -0.004(17)
C1B 0.05(2) 0.06(2) 0.05(2) 0.017(18) 0.006(17) 0.001(18)
C6B 0.06(2) 0.063(19) 0.04(2) 0.009(14) 0.008(19) -0.003(17)
C5B 0.051(19) 0.049(17) 0.043(18) 0.004(13) 0.006(16) -0.005(14)
C5A 0.04(2) 0.05(2) 0.06(2) 0.010(19) 0.020(17) 0.012(16)
C6A 0.05(2) 0.06(2) 0.04(2) -0.005(18) 0.009(18) -0.006(18)
C7 0.033(9) 0.030(5) 0.038(5) -0.009(4) 0.017(6) 0.008(5)
C7A 0.033(9) 0.030(5) 0.038(5) -0.009(4) 0.017(6) 0.008(5)
C8 0.060(7) 0.037(3) 0.033(4) -0.004(3) 0.013(5) -0.001(5)
C8A 0.060(7) 0.037(3) 0.033(4) -0.004(3) 0.013(5) -0.001(5)
C9 0.060(7) 0.037(3) 0.033(4) -0.004(3) 0.013(5) -0.001(5)
C9A 0.060(7) 0.037(3) 0.033(4) -0.004(3) 0.013(5) -0.001(5)

loop_
_atom_type_symbol
_atom_type_description
_atom_type_scat_dispersion_real
_atom_type_scat_dispersion_imag
_atom_type_scat_source
C C 0.0033 0.0016 'International Tables Vol C Tables 4.2.6.8 and 6.1.1.4'
H H 0.0000 0.0000 'International Tables Vol C Tables 4.2.6.8 and 6.1.1.4'
Cl Cl 0.1484 0.1585 'International Tables Vol C Tables 4.2.6.8 and 6.1.1.4'
N N 0.0061 0.0033 'International Tables Vol C Tables 4.2.6.8 and 6.1.1.4'
O O 0.0106 0.0060 'International Tables Vol C Tables 4.2.6.8 and 6.1.1.4'

loop_
_geom_angle_atom_site_label_1
_geom_angle_atom_site_label_2
_geom_angle_atom_site_label_3
_geom_angle
_geom_angle_site_symmetry_1
_geom_angle_site_symmetry_3
_geom_angle_publ_flag
C8 N1 C7 108(2) . . ?
C8 N1 H1 126.0 . . ?
C7 N1 H1 126.0 . . ?
C7A N1A C8A 107(2) . . ?
C7A N1A H1A 126.7 . . ?
C8A N1A H1A 126.7 . . ?
C9 N2 H2C 120.0 . . ?
C9 N2 H2D 120.0 . . ?
H2C N2 H2D 120.0 . . ?
C9A N2A H2AA 114.4 . . ?
C9A N2A H2AB 112.8 . . ?
H2AA N2A H2AB 106.5 . . ?
C6A C1A C2A 122(3) . . ?
C6A C1A H1AA 119.2 . . ?
C2A C1A H1AA 119.2 . . ?
C3A C2A C1A 121(3) . . ?
C3A C2A H2A 119.3 . . ?
C1A C2A H2A 119.3 . . ?
C4A C3A C2A 123(3) . . ?
C4A C3A H3A 118.6 . . ?
C2A C3A H3A 118.6 . . ?
C5 C4 C3 120.0 . . ?
C5 C4 C7 118.3(19) . . ?
C3 C4 C7 121.6(19) . . ?
C6 C5 C4 120.0 . . ?
C6 C5 H5 120.0 . . ?
C4 C5 H5 120.0 . . ?
C5 C6 C1 120.00(6) . . ?
C5 C6 H6 120.0 . . ?
C1 C6 H6 120.0 . . ?
C2 C1 C6 120.0 . . ?
C2 C1 H1C 120.0 . . ?
C6 C1 H1C 120.0 . . ?
C3 C2 C1 120.0 . . ?
C3 C2 H2 120.0 . . ?
C1 C2 H2 120.0 . . ?
C2 C3 C4 120.00(6) . . ?
C2 C3 H3 120.0 . . ?
C4 C3 H3 120.0 . . ?
C3B C4A C5B 120.00(7) . . ?
C3A C4A C7A 138(3) . . ?
C3B C4A C7A 103(2) . . ?
C5B C4A C7A 136(2) . . ?
C3A C4A C5A 107(3) . . ?
C7A C4A C5A 112(2) . . ?
C4A C3B C2B 120.0 . . ?
C4A C3B H3B 120.0 . . ?
C2B C3B H3B 120.0 . . ?
C1B C2B C3B 120.00(8) . . ?
C1B C2B H2B 120.0 . . ?
C3B C2B H2B 120.0 . . ?
C6B C1B C2B 120.00(8) . . ?
C6B C1B H1B 120.0 . . ?
C2B C1B H1B 120.0 . . ?
C1B C6B C5B 120.0 . . ?
C1B C6B H6B 120.0 . . ?
C5B C6B H6B 120.0 . . ?
C6B C5B C4A 120.0 . . ?
C6B C5B H5B 120.0 . . ?
C4A C5B H5B 120.0 . . ?
C6A C5A C4A 121(3) . . ?
C6A C5A H5A 119.3 . . ?
C4A C5A H5A 119.3 . . ?
C1A C6A C5A 116(3) . . ?
C1A C6A H6A 122.2 . . ?
C5A C6A H6A 122.2 . . ?
C4 C7 N1 110(2) . . ?
C4 C7 H7A 109.6 . . ?
N1 C7 H7A 109.6 . . ?
C4 C7 H7B 109.6 . . ?
N1 C7 H7B 109.6 . . ?
H7A C7 H7B 108.1 . . ?
N1A C7A C4A 110(2) . . ?
N1A C7A H7AA 109.6 . . ?
C4A C7A H7AA 109.6 . . ?
N1A C7A H7AB 109.6 . . ?
C4A C7A H7AB 109.6 . . ?
H7AA C7A H7AB 108.2 . . ?
N1 C8 C9 113(3) . . ?
N1 C8 H8A 109.1 . . ?
C9 C8 H8A 109.1 . . ?
N1 C8 H8B 109.1 . . ?
C9 C8 H8B 109.1 . . ?
H8A C8 H8B 107.8 . . ?
N1A C8A C9A 109(2) . . ?
N1A C8A H8AA 109.9 . . ?
C9A C8A H8AA 110.0 . . ?
N1A C8A H8AB 109.9 . . ?
C9A C8A H8AB 109.9 . . ?
H8AA C8A H8AB 108.3 . . ?
N2 C9 O1 123(3) . . ?
N2 C9 C8 119(3) . . ?
O1 C9 C8 114(3) . . ?
O1A C9A N2A 124(3) . . ?
O1A C9A C8A 123(3) . . ?
N2A C9A C8A 112(3) . . ?

loop_
_geom_bond_atom_site_label_1
_geom_bond_atom_site_label_2
_geom_bond_distance
_geom_bond_site_symmetry_2
_geom_bond_publ_flag
O1 C9 1.30(4) . ?
O1A C9A 1.21(4) . ?
N1 C8 1.44(4) . ?
N1 C7 1.56(3) . ?
N1 H1 0.8800 . ?
N1A C7A 1.49(3) . ?
N1A C8A 1.50(4) . ?
N1A H1A 0.8800 . ?
N2 C9 1.24(4) . ?
N2 H2C 0.8800 . ?
N2 H2D 0.8800 . ?
N2A C9A 1.37(4) . ?
N2A H2AA 0.8880 . ?
N2A H2AB 0.8926 . ?
C1A C6A 1.39(3) . ?
C1A C2A 1.39(3) . ?
C1A H1AA 0.9500 . ?
C2A C3A 1.37(2) . ?
C2A H2A 0.9500 . ?
C3A C4A 1.33(2) . ?
C3A H3A 0.9500 . ?
C4 C5 1.3900 . ?
C4 C3 1.3900 . ?
C4 C7 1.50(3) . ?
C5 C6 1.3900 . ?
C5 H5 0.9500 . ?
C6 C1 1.3900 . ?
C6 H6 0.9500 . ?
C1 C2 1.3900 . ?
C1 H1C 0.9500 . ?
C2 C3 1.3900 . ?
C2 H2 0.9500 . ?
C3 H3 0.9500 . ?
C4A C3B 1.3900 . ?
C4A C5B 1.3900 . ?
C4A C7A 1.54(3) . ?
C4A C5A 1.73(6) . ?
C3B C2B 1.3900 . ?
C3B H3B 0.9500 . ?
C2B C1B 1.3900 . ?
C2B H2B 0.9500 . ?
C1B C6B 1.3900 . ?
C1B H1B 0.9500 . ?
C6B C5B 1.3900 . ?
C6B H6B 0.9500 . ?
C5B H5B 0.9500 . ?
C5A C6A 1.39(3) . ?
C5A H5A 0.9500 . ?
C6A H6A 0.9500 . ?
C7 H7A 0.9900 . ?
C7 H7B 0.9900 . ?
C7A H7AA 0.9900 . ?
C7A H7AB 0.9900 . ?
C8 C9 1.50(4) . ?
C8 H8A 0.9900 . ?
C8 H8B 0.9900 . ?
C8A C9A 1.51(4) . ?
C8A H8AA 0.9900 . ?
C8A H8AB 0.9900 . ?

loop_
_geom_torsion_atom_site_label_1
_geom_torsion_atom_site_label_2
_geom_torsion_atom_site_label_3
_geom_torsion_atom_site_label_4
_geom_torsion
_geom_torsion_site_symmetry_1
_geom_torsion_site_symmetry_2
_geom_torsion_site_symmetry_3
_geom_torsion_site_symmetry_4
_geom_torsion_publ_flag
C6A C1A C2A C3A -24(11) . . . . ?
C1A C2A C3A C4A 38(9) . . . . ?
C3 C4 C5 C6 0.0 . . . . ?
C7 C4 C5 C6 -176(2) . . . . ?
C4 C5 C6 C1 0.0 . . . . ?
C5 C6 C1 C2 0.0 . . . . ?
C6 C1 C2 C3 0.0 . . . . ?
C1 C2 C3 C4 0.0 . . . . ?
C5 C4 C3 C2 0.0 . . . . ?
C7 C4 C3 C2 175(2) . . . . ?
C2A C3A C4A C7A 172(4) . . . . ?
C2A C3A C4A C5A -33(7) . . . . ?
C5B C4A C3B C2B 0.0 . . . . ?
C7A C4A C3B C2B -170(2) . . . . ?
C4A C3B C2B C1B 0.0 . . . . ?
C3B C2B C1B C6B 0.0 . . . . ?
C2B C1B C6B C5B 0.0 . . . . ?
C1B C6B C5B C4A 0.0 . . . . ?
C3B C4A C5B C6B 0.0 . . . . ?
C7A C4A C5B C6B 166(3) . . . . ?
C3A C4A C5A C6A 22(7) . . . . ?
C7A C4A C5A C6A -176(5) . . . . ?
C2A C1A C6A C5A 13(10) . . . . ?
C4A C5A C6A C1A -13(9) . . . . ?
C5 C4 C7 N1 -78(3) . . . . ?
C3 C4 C7 N1 106(2) . . . . ?
C8 N1 C7 C4 -177(3) . . . . ?
C8A N1A C7A C4A 176(2) . . . . ?
C3A C4A C7A N1A 52(6) . . . . ?
C3B C4A C7A N1A 122(2) . . . . ?
C5B C4A C7A N1A -45(4) . . . . ?
C5A C4A C7A N1A -102(3) . . . . ?
C7 N1 C8 C9 178(3) . . . . ?
C7A N1A C8A C9A 176(3) . . . . ?
N1 C8 C9 N2 -179(3) . . . . ?
N1 C8 C9 O1 21(4) . . . . ?
N1A C8A C9A O1A -6(5) . . . . ?
N1A C8A C9A N2A -179(3) . . . . ?
